data_2008099
loop_
_publ_author_name
'Shinya Matsumoto'
'Keiji Matsuhama'
'Jin Mizuguchi'

_publ_contact_author
;
Prof. Jin Mizuguchi
Department of Applied Physics
Faculty of Engineering
Yokohama National University
79-5 Tokiwadai, Hodogaya-ku
240-8501 Yokohama, Japan
;
_publ_section_title
;
 \b Metal-free phthalocyanine
;
_journal_issue 1
_journal_name_full 'Acta Crystallographica Section C'
_journal_page_first 131
_journal_page_last 133
_journal_paper_doi 10.1107/S0108270198011020
_journal_volume 55
_journal_year 1999
_chemical_formula_moiety 'C32 H18 N8'
_chemical_formula_sum 'C32 H18 N8'
_chemical_formula_weight 514.55
_chemical_name_systematic '\b phthalocyanine'
_space_group_IT_number 14
_symmetry_cell_setting monoclinic
_symmetry_space_group_name_Hall '-P 2yab'
_symmetry_space_group_name_H-M 'P 1 21/a 1'
_audit_creation_method 'from TEXRAY.INF file'
_cell_angle_alpha 90
_cell_angle_beta 121.98(4)
_cell_angle_gamma 90
_cell_formula_units_Z 2
_cell_length_a 19.870(7)
_cell_length_b 4.731(7)
_cell_length_c 14.813(7)
_cell_measurement_reflns_used 20
_cell_measurement_temperature 296.2
_cell_measurement_theta_max 15.0
_cell_measurement_theta_min 14.5
_cell_volume 1181(2)
_computing_cell_refinement 'Rigaku/AFC Diffractometer Control'
_computing_data_collection 'Rigaku/AFC Diffractometer Control'
_computing_data_reduction 'teXsan (Molecular Science Corporation, 1995)'
_computing_molecular_graphics 'ORTEPII  (Johnson, 1976)'
_computing_publication_material TEXSAN
_computing_structure_refinement TEXSAN
_computing_structure_solution 'SIR92 (Altomare et al., 1994)'
_diffrn_ambient_temperature 296.2
_diffrn_measurement_device 'Rigaku AFC7R'
_diffrn_measurement_method \w-2\q
_diffrn_radiation_monochromator graphite
_diffrn_radiation_source 'Rigaku rotating anode'
_diffrn_radiation_type 'Mo K\a'
_diffrn_radiation_wavelength 0.7107
_diffrn_reflns_av_R_equivalents 0.036
_diffrn_reflns_av_sigmaI/netI 0.077
_diffrn_reflns_limit_h_max 25
_diffrn_reflns_limit_h_min -21
_diffrn_reflns_limit_k_max 0
_diffrn_reflns_limit_k_min -6
_diffrn_reflns_limit_l_max 0
_diffrn_reflns_limit_l_min -19
_diffrn_reflns_number 3149
_diffrn_reflns_reduction_process 'Lp corrections applied'
_diffrn_reflns_theta_max 27.49
_diffrn_reflns_theta_min 2.80
_diffrn_standards_decay_% -0.94
_diffrn_standards_interval_count 150
_diffrn_standards_number 3
_exptl_absorpt_coefficient_mu 0.091
_exptl_absorpt_correction_T_max 1.000
_exptl_absorpt_correction_T_min 0.959
_exptl_absorpt_correction_type psi-scan
_exptl_absorpt_process_details ' (North et al., 1968)'
_exptl_crystal_colour 'dark blue'
_exptl_crystal_density_diffrn 1.447
_exptl_crystal_density_meas 1.443
_exptl_crystal_description prism
_exptl_crystal_F_000 532.00
_exptl_crystal_size_max 0.800
_exptl_crystal_size_mid 0.400
_exptl_crystal_size_min 0.100
_refine_diff_density_max 0.21
_refine_diff_density_min -0.16
_refine_ls_extinction_coef 0.007(4)
_refine_ls_extinction_method
;
 Zachariasen (1967) type 2 Gaussian isotropic
;
_refine_ls_goodness_of_fit_all 1.124
_refine_ls_goodness_of_fit_obs 1.182
_refine_ls_hydrogen_treatment mixed
_refine_ls_matrix_type full
_refine_ls_number_constraints 0
_refine_ls_number_parameters 185
_refine_ls_number_reflns 1868
_refine_ls_number_restraints 0
_refine_ls_R_factor_all 0.1018
_refine_ls_R_factor_obs 0.0552
_refine_ls_shift/esd_max 0.0080
_refine_ls_shift/esd_mean 0.0000
_refine_ls_structure_factor_coef F
_refine_ls_weighting_details 'w = 1/[\s^2^(Fo) + 0.00099|Fo|^2^]'
_refine_ls_weighting_scheme calc
_refine_ls_wR_factor_all 0.0688
_refine_ls_wR_factor_obs 0.0592
_reflns_number_observed 1868
_reflns_number_total 3037
_reflns_observed_criterion >sigma(I)
_cod_data_source_file oa1066.cif
_cod_data_source_block MfPc
_cod_depositor_comments
;
The following automatic conversions were performed:

'_refine_ls_weighting_scheme' value 'w = 1/[\s^2^(Fo) +
0.00099|Fo|^2^]' was changed to 'calc'. New tag
'_refine_ls_weighting_details' was created. The value of the new tag
was set to 'w = 1/[\s^2^(Fo) + 0.00099|Fo|^2^]'.

Automatic conversion script
Id: cif_fix_values 3143 2015-03-26 13:38:13Z robertas 
;
_cod_original_cell_volume 1181.0(10)
_cod_original_sg_symbol_H-M 'P 21/a'
_cod_database_code 2008099
_cod_database_fobs_code 2008099

loop_
_symmetry_equiv_pos_as_xyz
x,y,z
1/2-x,1/2+y,-z
-x,-y,-z
1/2+x,1/2-y,z

loop_
_atom_site_aniso_label
_atom_site_aniso_U_11
_atom_site_aniso_U_22
_atom_site_aniso_U_33
_atom_site_aniso_U_12
_atom_site_aniso_U_13
_atom_site_aniso_U_23
N1 0.0330(9) 0.0353(9) 0.0329(9) 0.0011(8) 0.0174(8) -0.0003(8)
N2 0.0353(9) 0.0387(10) 0.0346(9) 0.0011(8) 0.0206(8) -0.0027(8)
N3 0.0337(9) 0.0346(10) 0.0329(9) 0.0031(8) 0.0177(8) -0.0006(8)
N4 0.0346(9) 0.0367(10) 0.0311(9) -0.0003(8) 0.0174(8) 0.0001(8)
C1 0.0340(10) 0.0340(10) 0.0317(10) -0.0022(9) 0.0187(9) -0.0012(8)
C2 0.0380(10) 0.0320(10) 0.0350(10) -0.0037(9) 0.0213(9) -0.0043(9)
C3 0.0420(10) 0.0460(10) 0.0330(10) -0.0010(10) 0.0160(10) -0.0020(10)
C4 0.0520(10) 0.052(2) 0.0310(10) -0.0060(10) 0.0180(10) -0.0100(10)
C5 0.055(2) 0.0510(10) 0.0430(10) -0.0050(10) 0.0290(10) -0.0170(10)
C6 0.0430(10) 0.0420(10) 0.0410(10) 0.0000(10) 0.0240(10) -0.0090(10)
C7 0.0360(10) 0.0360(10) 0.0330(10) -0.0061(9) 0.0195(9) -0.0052(9)
C8 0.0350(10) 0.0330(10) 0.0340(10) -0.0041(9) 0.0209(9) -0.0038(9)
C9 0.0350(10) 0.0330(10) 0.0330(10) 0.0018(9) 0.0209(9) 0.0026(8)
C10 0.0370(10) 0.0350(10) 0.0340(10) 0.0031(9) 0.0216(9) 0.0068(9)
C11 0.0440(10) 0.0430(10) 0.0440(10) 0.0080(10) 0.0290(10) 0.0038(10)
C12 0.0430(10) 0.0520(10) 0.0530(10) 0.0180(10) 0.0330(10) 0.0150(10)
C13 0.0360(10) 0.057(2) 0.0440(10) 0.0110(10) 0.0190(10) 0.0160(10)
C14 0.0400(10) 0.0440(10) 0.0360(10) 0.0040(10) 0.0180(10) 0.0060(10)
C15 0.0360(10) 0.0330(10) 0.0350(10) 0.0022(10) 0.0206(9) 0.0062(9)
C16 0.0330(10) 0.0340(10) 0.0296(10) -0.0003(9) 0.0159(9) 0.0032(8)

loop_
_atom_site_label
_atom_site_fract_x
_atom_site_fract_y
_atom_site_fract_z
_atom_site_U_iso_or_equiv
_atom_site_thermal_displace_type
_atom_site_calc_flag
_atom_site_calc_attached_atom
_atom_site_refinement_flags
_atom_site_occupancy
N1 -0.03440(10) 0.3077(4) -0.13450(10) 0.0337(5) Uani d . . 1.00
N2 0.07930(10) -0.0012(4) -0.07350(10) 0.0352(5) Uani d . . 1.00
N3 0.09990(10) 0.2818(4) 0.07610(10) 0.0337(5) Uani d . . 1.00
N4 0.16180(10) 0.4727(4) 0.25460(10) 0.0342(5) Uani d . . 1.00
C1 -0.10280(10) 0.3507(5) -0.2319(2) 0.0325(5) Uani d . . 1.00
C2 -0.10320(10) 0.1657(5) -0.3112(2) 0.0339(5) Uani d . . 1.00
C3 -0.15630(10) 0.1274(6) -0.4191(2) 0.0421(6) Uani d . . 1.00
C4 -0.1369(2) -0.0690(6) -0.4711(2) 0.0469(7) Uani d . . 1.00
C5 -0.0665(2) -0.2228(6) -0.4172(2) 0.0482(7) Uani d . . 1.00
C6 -0.01290(10) -0.1855(5) -0.3091(2) 0.0411(6) Uani d . . 1.00
C7 -0.03270(10) 0.0118(5) -0.2573(2) 0.0343(5) Uani d . . 1.00
C8 0.00920(10) 0.1041(5) -0.1465(2) 0.0327(5) Uani d . . 1.00
C9 0.11970(10) 0.0829(5) 0.0270(2) 0.0320(5) Uani d . . 1.00
C10 0.19740(10) -0.0285(5) 0.1051(2) 0.0334(5) Uani d . . 1.00
C11 0.24450(10) -0.2299(5) 0.0958(2) 0.0407(6) Uani d . . 1.00
C12 0.31740(10) -0.2883(6) 0.1857(2) 0.0459(7) Uani d . . 1.00
C13 0.34250(10) -0.1515(6) 0.2822(2) 0.0465(7) Uani d . . 1.00
C14 0.29580(10) 0.0477(5) 0.2916(2) 0.0409(6) Uani d . . 1.00
C15 0.22250(10) 0.1088(5) 0.2015(2) 0.0339(5) Uani d . . 1.00
C16 0.15970(10) 0.3046(5) 0.1815(2) 0.0323(5) Uani d . . 1.00
H3 -0.2044 0.2317 -0.4561 0.0505 Uiso calc . . 1.00
H3N 0.055(2) 0.393(6) 0.047(2) 0.0628 Uiso calc . . 1.00
H4 -0.1723 -0.0991 -0.5453 0.0563 Uiso calc . . 1.00
H5 -0.0550 -0.3562 -0.4552 0.0578 Uiso calc . . 1.00
H6 0.0352 -0.2898 -0.2721 0.0493 Uiso calc . . 1.00
H11 0.2272 -0.3233 0.0303 0.0488 Uiso calc . . 1.00
H12 0.3512 -0.4238 0.1819 0.0551 Uiso calc . . 1.00
H13 0.3929 -0.1968 0.3428 0.0558 Uiso calc . . 1.00
H14 0.3132 0.1397 0.3574 0.0490 Uiso calc . . 1.00

loop_
_atom_type_symbol
_atom_type_scat_dispersion_real
_atom_type_scat_dispersion_imag
_atom_type_scat_source
C 0.003 0.002
;International Tables for Crystallography
(1992, Vol. C, Tables 4.2.6.8 and 6.1.1.1)
;
H 0.000 0.000
;International Tables for Crystallography
(1992, Vol. C, Table 6.1.1.2)
;
N 0.006 0.003
;International Tables for Crystallography
(1992, Vol. C, Tables 4.2.6.8 and 6.1.1.1)
;

loop_
_geom_angle_atom_site_label_1
_geom_angle_atom_site_label_2
_geom_angle_atom_site_label_3
_geom_angle_site_symmetry_1
_geom_angle_site_symmetry_2
_geom_angle_site_symmetry_3
_geom_angle
_geom_angle_publ_flag
C1 N1 C8 1_555 1_555 1_555 108.0(2) no
C8 N2 C9 1_555 1_555 1_555 123.6(2) no
C9 N3 C16 1_555 1_555 1_555 109.7(2) no
C9 N3 H3N 1_555 1_555 1_555 128.0(10) no
C16 N3 H3N 1_555 1_555 1_555 122.0(10) no
C1 N4 C16 3_565 1_555 1_555 121.9(2) no
N1 C1 N4 1_555 1_555 3_565 127.4(2) no
N1 C1 C2 1_555 1_555 1_555 109.6(2) no
N4 C1 C2 3_565 1_555 1_555 123.0(2) no
C1 C2 C3 1_555 1_555 1_555 133.0(2) no
C1 C2 C7 1_555 1_555 1_555 106.0(2) no
C3 C2 C7 1_555 1_555 1_555 120.9(2) yes
C2 C3 C4 1_555 1_555 1_555 117.6(2) yes
C2 C3 H3 1_555 1_555 1_555 121.2(2) no
C4 C3 H3 1_555 1_555 1_555 121.2(2) no
C3 C4 C5 1_555 1_555 1_555 121.4(2) yes
C3 C4 H4 1_555 1_555 1_555 119.3(3) no
C5 C4 H4 1_555 1_555 1_555 119.3(2) no
C4 C5 C6 1_555 1_555 1_555 121.3(2) yes
C4 C5 H5 1_555 1_555 1_555 119.3(2) no
C6 C5 H5 1_555 1_555 1_555 119.3(3) no
C5 C6 C7 1_555 1_555 1_555 117.0(2) yes
C5 C6 H6 1_555 1_555 1_555 121.5(2) no
C7 C6 H6 1_555 1_555 1_555 121.5(2) no
C2 C7 C6 1_555 1_555 1_555 121.7(2) yes
C2 C7 C8 1_555 1_555 1_555 106.9(2) no
C6 C7 C8 1_555 1_555 1_555 131.4(2) no
N1 C8 N2 1_555 1_555 1_555 128.4(2) no
N1 C8 C7 1_555 1_555 1_555 109.5(2) no
N2 C8 C7 1_555 1_555 1_555 122.2(2) no
N2 C9 N3 1_555 1_555 1_555 129.1(2) no
N2 C9 C10 1_555 1_555 1_555 122.8(2) no
N3 C9 C10 1_555 1_555 1_555 108.1(2) no
C9 C10 C11 1_555 1_555 1_555 131.1(2) no
C9 C10 C15 1_555 1_555 1_555 107.3(2) no
C11 C10 C15 1_555 1_555 1_555 121.6(2) yes
C10 C11 C12 1_555 1_555 1_555 117.4(2) yes
C10 C11 H11 1_555 1_555 1_555 121.3(2) no
C12 C11 H11 1_555 1_555 1_555 121.3(2) no
C11 C12 C13 1_555 1_555 1_555 121.1(2) yes
C11 C12 H12 1_555 1_555 1_555 119.4(3) no
C13 C12 H12 1_555 1_555 1_555 119.5(2) no
C12 C13 C14 1_555 1_555 1_555 121.6(2) yes
C12 C13 H13 1_555 1_555 1_555 119.2(3) no
C14 C13 H13 1_555 1_555 1_555 119.2(3) no
C13 C14 C15 1_555 1_555 1_555 117.7(2) yes
C13 C14 H14 1_555 1_555 1_555 121.2(2) no
C15 C14 H14 1_555 1_555 1_555 121.2(2) no
C10 C15 C14 1_555 1_555 1_555 120.6(2) yes
C10 C15 C16 1_555 1_555 1_555 106.6(2) no
C14 C15 C16 1_555 1_555 1_555 132.8(2) no
N3 C16 N4 1_555 1_555 1_555 127.4(2) no
N3 C16 C15 1_555 1_555 1_555 108.3(2) no
N4 C16 C15 1_555 1_555 1_555 124.3(2) no

loop_
_geom_bond_atom_site_label_1
_geom_bond_atom_site_label_2
_geom_bond_site_symmetry_1
_geom_bond_site_symmetry_2
_geom_bond_distance
_geom_bond_publ_flag
N1 C1 1_555 1_555 1.376(3) no
N1 C8 1_555 1_555 1.369(3) no
N2 C8 1_555 1_555 1.327(3) no
N2 C9 1_555 1_555 1.324(3) no
N3 C9 1_555 1_555 1.368(3) no
N3 C16 1_555 1_555 1.376(3) no
N3 H3N 1_555 1_555 0.92(3) no
N4 C1 1_555 3_565 1.330(3) no
N4 C16 1_555 1_555 1.327(3) no
C1 C2 1_555 1_555 1.462(3) no
C2 C3 1_555 1_555 1.383(3) yes
C2 C7 1_555 1_555 1.395(3) yes
C3 C4 1_555 1_555 1.387(3) yes
C3 H3 1_555 1_555 0.950 no
C4 C5 1_555 1_555 1.392(4) yes
C4 H4 1_555 1_555 0.950 no
C5 C6 1_555 1_555 1.387(3) yes
C5 H5 1_555 1_555 0.950 no
C6 C7 1_555 1_555 1.391(3) yes
C6 H6 1_555 1_555 0.950 no
C7 C8 1_555 1_555 1.459(3) no
C9 C10 1_555 1_555 1.452(3) no
C10 C11 1_555 1_555 1.392(3) yes
C10 C15 1_555 1_555 1.399(3) yes
C11 C12 1_555 1_555 1.380(3) yes
C11 H11 1_555 1_555 0.950 no
C12 C13 1_555 1_555 1.399(4) yes
C12 H12 1_555 1_555 0.950 no
C13 C14 1_555 1_555 1.380(3) yes
C13 H13 1_555 1_555 0.950 no
C14 C15 1_555 1_555 1.389(3) yes
C14 H14 1_555 1_555 0.950 no
C15 C16 1_555 1_555 1.452(3) no

loop_
_geom_contact_atom_site_label_1
_geom_contact_atom_site_label_2
_geom_contact_distance
_geom_contact_site_symmetry_1
_geom_contact_site_symmetry_2
_geom_contact_publ_flag
N1 N3 3.378(3) 1_555 3_555 no
N1 C9 3.417(3) 1_555 3_555 no
N2 C12 3.405(3) 1_555 2_555 no
N2 H3N 3.45(3) 1_555 3_555 no
N2 H3N 3.53(3) 1_555 1_545 no
N3 C8 3.394(3) 1_555 3_555 no
N3 C11 3.577(3) 1_555 1_565 no
N4 C7 3.456(3) 1_555 3_555 no
N4 C15 3.483(3) 1_555 1_565 no
N4 C2 3.495(3) 1_555 3_555 no
N4 C10 3.555(3) 1_555 1_565 no
C1 C6 3.388(3) 1_555 1_565 no
C1 C15 3.422(3) 1_555 3_555 no
C1 C16 3.513(3) 1_555 3_555 no
C1 C7 3.524(3) 1_555 1_565 no
C2 C16 3.492(3) 1_555 3_555 no
C2 C5 3.546(4) 1_555 1_565 no
C2 C6 3.547(3) 1_555 1_565 no
C3 C5 3.547(4) 1_555 1_565 no
C7 C16 3.588(3) 1_555 3_555 no
C8 H3N 3.37(3) 1_555 3_555 no
C9 H3N 3.57(3) 1_555 1_545 no
C10 C16 3.563(3) 1_555 1_545 no
C11 C16 3.401(3) 1_555 1_545 no
C12 C15 3.496(3) 1_555 1_545 no
